data_2232290
loop_
_publ_author_name
'Lou, Yongbing'

_publ_section_title
;
 (<i>E</i>)-<i>N</i>,<i>N</i>'-Bis[2-(5-bromo-1<i>H</i>-indol-3-yl)ethyl]-<i>N</i>,<i>N</i>'-(but-2-ene-1,4-diyl)bis(4-methylbenzenesulfonamide)
;
_journal_coeditor_code HB6445
_journal_issue 11
_journal_name_full 'Acta Crystallographica Section E'
_journal_page_first o2987
_journal_paper_doi 10.1107/S1600536811041791
_journal_volume 67
_journal_year 2011
_chemical_formula_iupac 'C38 H38 Br2 N4 O4 S2'
_chemical_formula_moiety 'C38 H38 Br2 N4 O4 S2'
_chemical_formula_sum 'C38 H38 Br2 N4 O4 S2'
_chemical_formula_weight 838.66
_chemical_name_systematic
;
(<i>E</i>)-<i>N</i>,<i>N</i>'-Bis[2-(5-bromo-1<i>H</i>-indol-3-yl)ethyl]-
<i>N</i>,<i>N</i>'-(but-2-ene-1,4-diyl)bis(4-methylbenzenesulfonamide)
;
_space_group_IT_number 2
_symmetry_cell_setting triclinic
_symmetry_space_group_name_Hall '-P 1'
_symmetry_space_group_name_H-M 'P -1'
_atom_sites_solution_hydrogens geom
_atom_sites_solution_primary direct
_atom_sites_solution_secondary difmap
_audit_creation_method SHELXL-97
_cell_angle_alpha 79.528(2)
_cell_angle_beta 87.824(2)
_cell_angle_gamma 75.186(2)
_cell_formula_units_Z 1
_cell_length_a 5.9222(8)
_cell_length_b 10.4859(13)
_cell_length_c 15.601(2)
_cell_measurement_reflns_used 2384
_cell_measurement_temperature 293(2)
_cell_measurement_theta_max 26.02
_cell_measurement_theta_min 2.28
_cell_volume 921.0(2)
_computing_cell_refinement 'SAINT (Bruker, 2000)'
_computing_data_collection 'SMART (Bruker, 2000)'
_computing_data_reduction 'SAINT (Bruker, 2000)'
_computing_molecular_graphics 'SHELXTL (Sheldrick, 2008)'
_computing_publication_material 'SHELXTL (Sheldrick, 2008)'
_computing_structure_refinement 'SHELXL97 (Sheldrick, 2008)'
_computing_structure_solution 'SHELXS97 (Sheldrick, 2008)'
_diffrn_ambient_temperature 293(2)
_diffrn_measured_fraction_theta_full 0.980
_diffrn_measured_fraction_theta_max 0.980
_diffrn_measurement_device_type 'Bruker SMART CCD'
_diffrn_measurement_method '\f and \w'
_diffrn_radiation_monochromator graphite
_diffrn_radiation_source 'fine-focus sealed tube'
_diffrn_radiation_type MoK\a
_diffrn_radiation_wavelength 0.71073
_diffrn_reflns_av_R_equivalents 0.0149
_diffrn_reflns_av_sigmaI/netI 0.0286
_diffrn_reflns_limit_h_max 7
_diffrn_reflns_limit_h_min -6
_diffrn_reflns_limit_k_max 12
_diffrn_reflns_limit_k_min -10
_diffrn_reflns_limit_l_max 19
_diffrn_reflns_limit_l_min -16
_diffrn_reflns_number 5033
_diffrn_reflns_theta_full 26.00
_diffrn_reflns_theta_max 26.00
_diffrn_reflns_theta_min 2.04
_exptl_absorpt_coefficient_mu 2.360
_exptl_absorpt_correction_T_max 0.6248
_exptl_absorpt_correction_T_min 0.5379
_exptl_absorpt_correction_type multi-scan
_exptl_absorpt_process_details '(SADABS; Bruker, 2000)'
_exptl_crystal_colour colorless
_exptl_crystal_density_diffrn 1.512
_exptl_crystal_density_method 'not measured'
_exptl_crystal_description block
_exptl_crystal_F_000 428
_exptl_crystal_size_max 0.30
_exptl_crystal_size_mid 0.25
_exptl_crystal_size_min 0.22
_refine_diff_density_max 1.602
_refine_diff_density_min -1.065
_refine_ls_extinction_method none
_refine_ls_goodness_of_fit_ref 1.023
_refine_ls_hydrogen_treatment constr
_refine_ls_matrix_type full
_refine_ls_number_parameters 227
_refine_ls_number_reflns 3545
_refine_ls_number_restraints 0
_refine_ls_restrained_S_all 1.023
_refine_ls_R_factor_all 0.0591
_refine_ls_R_factor_gt 0.0497
_refine_ls_shift/su_max 0.001
_refine_ls_shift/su_mean 0.000
_refine_ls_structure_factor_coef Fsqd
_refine_ls_weighting_details 'calc w=1/[\s^2^(Fo^2^)+(0.0830P)^2^+0.8618P] where P=(Fo^2^+2Fc^2^)/3'
_refine_ls_weighting_scheme calc
_refine_ls_wR_factor_gt 0.1427
_refine_ls_wR_factor_ref 0.1517
_reflns_number_gt 2966
_reflns_number_total 3545
_reflns_threshold_expression I>2\s(I)
_cod_data_source_file hb6445.cif
_cod_data_source_block I
_cod_database_code 2232290
_cod_database_fobs_code 2232290

loop_
_symmetry_equiv_pos_as_xyz
'x, y, z'
'-x, -y, -z'

loop_
_atom_site_type_symbol
_atom_site_label
_atom_site_fract_x
_atom_site_fract_y
_atom_site_fract_z
_atom_site_U_iso_or_equiv
_atom_site_adp_type
_atom_site_calc_flag
_atom_site_refinement_flags
_atom_site_occupancy
_atom_site_symmetry_multiplicity
Br Br1 0.15272(10) 0.49667(5) 0.09883(3) 0.0891(2) Uani d . 1 1
N N1 0.8181(5) 0.1266(3) 0.3655(2) 0.0546(7) Uani d . 1 1
H H1A 0.9610 0.0811 0.3642 0.065 Uiso calc R 1 1
N N2 0.4685(5) 0.2797(3) 0.60309(17) 0.0434(6) Uani d . 1 1
O O1 0.7636(5) 0.0735(3) 0.65693(19) 0.0708(8) Uani d . 1 1
O O2 0.8105(5) 0.2919(3) 0.68103(19) 0.0727(8) Uani d . 1 1
S S1 0.66462(14) 0.20402(9) 0.67719(6) 0.0494(2) Uani d . 1 1
C C1 0.3047(6) 0.3533(4) 0.2667(2) 0.0544(8) Uani d . 1 1
H H1 0.1549 0.3920 0.2843 0.065 Uiso calc R 1 1
C C2 0.3727(8) 0.3809(4) 0.1820(3) 0.0619(10) Uani d . 1 1
C C3 0.5973(8) 0.3269(5) 0.1534(3) 0.0703(11) Uani d . 1 1
H H3 0.6363 0.3497 0.0953 0.084 Uiso calc R 1 1
C C4 0.7594(7) 0.2406(4) 0.2104(3) 0.0640(10) Uani d . 1 1
H H4 0.9097 0.2041 0.1924 0.077 Uiso calc R 1 1
C C5 0.6929(6) 0.2093(3) 0.2959(2) 0.0493(8) Uani d . 1 1
C C6 0.4690(6) 0.2647(3) 0.3259(2) 0.0458(7) Uani d . 1 1
C C7 0.4638(6) 0.2129(3) 0.4174(2) 0.0460(7) Uani d . 1 1
C C8 0.6779(6) 0.1281(3) 0.4379(2) 0.0486(7) Uani d . 1 1
H H8 0.7230 0.0783 0.4930 0.058 Uiso calc R 1 1
C C9 0.2626(6) 0.2467(4) 0.4774(2) 0.0549(8) Uani d . 1 1
H H9A 0.1424 0.2056 0.4636 0.066 Uiso calc R 1 1
H H9B 0.1978 0.3430 0.4658 0.066 Uiso calc R 1 1
C C10 0.3192(6) 0.2036(4) 0.5728(2) 0.0506(8) Uani d . 1 1
H H10A 0.1750 0.2159 0.6055 0.061 Uiso calc R 1 1
H H10B 0.3981 0.1089 0.5842 0.061 Uiso calc R 1 1
C C11 0.3567(7) 0.4221(3) 0.6048(2) 0.0529(8) Uani d . 1 1
H H11A 0.4049 0.4450 0.6576 0.063 Uiso calc R 1 1
H H11B 0.1886 0.4349 0.6068 0.063 Uiso calc R 1 1
C C12 0.4160(6) 0.5150(3) 0.5278(2) 0.0504(8) Uani d . 1 1
H H12 0.3245 0.6028 0.5184 0.061 Uiso calc R 1 1
C C13 0.5233(6) 0.1823(3) 0.7782(2) 0.0478(7) Uani d . 1 1
C C14 0.5337(8) 0.2638(5) 0.8365(3) 0.0664(10) Uani d . 1 1
H H14 0.6181 0.3284 0.8238 0.080 Uiso calc R 1 1
C C15 0.4170(9) 0.2487(5) 0.9144(3) 0.0724(11) Uani d . 1 1
H H15 0.4258 0.3030 0.9545 0.087 Uiso calc R 1 1
C C16 0.2897(8) 0.1565(4) 0.9343(2) 0.0652(10) Uani d . 1 1
C C17 0.2818(11) 0.0765(5) 0.8747(3) 0.0921(17) Uani d . 1 1
H H17 0.1944 0.0134 0.8871 0.110 Uiso calc R 1 1
C C18 0.3998(10) 0.0870(4) 0.7972(3) 0.0762(13) Uani d . 1 1
H H18 0.3958 0.0302 0.7582 0.091 Uiso calc R 1 1
C C19 0.1589(11) 0.1434(6) 1.0195(3) 0.0955(17) Uani d . 1 1
H H19A 0.1990 0.1994 1.0557 0.143 Uiso calc R 1 1
H H19B 0.2010 0.0518 1.0489 0.143 Uiso calc R 1 1
H H19C -0.0061 0.1708 1.0079 0.143 Uiso calc R 1 1

loop_
_atom_site_aniso_label
_atom_site_aniso_U_11
_atom_site_aniso_U_22
_atom_site_aniso_U_33
_atom_site_aniso_U_12
_atom_site_aniso_U_13
_atom_site_aniso_U_23
Br1 0.1095(4) 0.0846(4) 0.0707(3) -0.0269(3) -0.0398(3) 0.0043(2)
N1 0.0450(15) 0.0586(17) 0.0567(17) -0.0009(13) 0.0016(13) -0.0193(14)
N2 0.0465(14) 0.0387(13) 0.0438(14) -0.0101(11) 0.0100(11) -0.0069(11)
O1 0.0679(17) 0.0645(16) 0.0630(16) 0.0152(13) 0.0095(13) -0.0149(13)
O2 0.0514(15) 0.110(2) 0.0691(17) -0.0390(15) 0.0163(13) -0.0249(16)
S1 0.0411(4) 0.0573(5) 0.0472(5) -0.0077(3) 0.0108(3) -0.0115(4)
C1 0.0528(19) 0.055(2) 0.057(2) -0.0102(16) -0.0079(16) -0.0168(16)
C2 0.077(3) 0.060(2) 0.050(2) -0.0206(19) -0.0198(18) -0.0068(17)
C3 0.085(3) 0.089(3) 0.044(2) -0.033(2) 0.0050(19) -0.0152(19)
C4 0.062(2) 0.082(3) 0.053(2) -0.020(2) 0.0110(17) -0.0262(19)
C5 0.0509(18) 0.0518(18) 0.0494(18) -0.0128(15) 0.0015(14) -0.0200(15)
C6 0.0475(17) 0.0461(17) 0.0480(17) -0.0144(14) -0.0007(13) -0.0156(14)
C7 0.0445(17) 0.0477(17) 0.0487(17) -0.0122(13) -0.0004(13) -0.0146(14)
C8 0.0507(18) 0.0459(17) 0.0478(18) -0.0077(14) -0.0003(14) -0.0113(14)
C9 0.0424(17) 0.069(2) 0.057(2) -0.0168(16) 0.0026(15) -0.0164(17)
C10 0.0465(18) 0.0556(19) 0.0532(19) -0.0203(15) 0.0140(15) -0.0111(15)
C11 0.059(2) 0.0409(17) 0.0545(19) -0.0064(15) 0.0200(16) -0.0102(14)
C12 0.0581(19) 0.0362(16) 0.0542(19) -0.0094(14) 0.0124(15) -0.0070(14)
C13 0.0492(18) 0.0492(18) 0.0422(17) -0.0088(14) 0.0061(13) -0.0073(14)
C14 0.076(3) 0.078(3) 0.057(2) -0.037(2) 0.0149(19) -0.022(2)
C15 0.089(3) 0.082(3) 0.055(2) -0.030(2) 0.018(2) -0.028(2)
C16 0.081(3) 0.064(2) 0.047(2) -0.018(2) 0.0192(19) -0.0066(17)
C17 0.137(5) 0.091(3) 0.068(3) -0.069(3) 0.040(3) -0.017(3)
C18 0.119(4) 0.068(3) 0.057(2) -0.049(3) 0.024(2) -0.018(2)
C19 0.123(4) 0.100(4) 0.064(3) -0.035(3) 0.043(3) -0.016(3)

loop_
_atom_type_symbol
_atom_type_description
_atom_type_scat_dispersion_real
_atom_type_scat_dispersion_imag
_atom_type_scat_source
C C 0.0033 0.0016 'International Tables Vol C Tables 4.2.6.8 and 6.1.1.4'
H H 0.0000 0.0000 'International Tables Vol C Tables 4.2.6.8 and 6.1.1.4'
O O 0.0106 0.0060 'International Tables Vol C Tables 4.2.6.8 and 6.1.1.4'
N N 0.0061 0.0033 'International Tables Vol C Tables 4.2.6.8 and 6.1.1.4'
S S 0.1246 0.1234 'International Tables Vol C Tables 4.2.6.8 and 6.1.1.4'
Br Br -0.2901 2.4595 'International Tables Vol C Tables 4.2.6.8 and 6.1.1.4'

loop_
_geom_angle_atom_site_label_1
_geom_angle_atom_site_label_2
_geom_angle_atom_site_label_3
_geom_angle_site_symmetry_1
_geom_angle
C5 N1 C8 . 108.8(3)
C5 N1 H1A . 125.6
C8 N1 H1A . 125.6
C10 N2 C11 . 115.7(3)
C10 N2 S1 . 119.1(2)
C11 N2 S1 . 116.5(2)
O2 S1 O1 . 119.82(19)
O2 S1 N2 . 106.80(17)
O1 S1 N2 . 106.20(16)
O2 S1 C13 . 107.97(17)
O1 S1 C13 . 107.36(17)
N2 S1 C13 . 108.24(15)
C2 C1 C6 . 117.5(3)
C2 C1 H1 . 121.3
C6 C1 H1 . 121.3
C1 C2 C3 . 123.0(4)
C1 C2 Br1 . 118.9(3)
C3 C2 Br1 . 118.1(3)
C4 C3 C2 . 120.1(4)
C4 C3 H3 . 120.0
C2 C3 H3 . 120.0
C3 C4 C5 . 117.8(4)
C3 C4 H4 . 121.1
C5 C4 H4 . 121.1
N1 C5 C4 . 129.9(3)
N1 C5 C6 . 107.5(3)
C4 C5 C6 . 122.6(4)
C1 C6 C5 . 119.0(3)
C1 C6 C7 . 133.6(3)
C5 C6 C7 . 107.4(3)
C8 C7 C6 . 106.0(3)
C8 C7 C9 . 127.5(3)
C6 C7 C9 . 126.5(3)
C7 C8 N1 . 110.3(3)
C7 C8 H8 . 124.9
N1 C8 H8 . 124.9
C7 C9 C10 . 115.5(3)
C7 C9 H9A . 108.4
C10 C9 H9A . 108.4
C7 C9 H9B . 108.4
C10 C9 H9B . 108.4
H9A C9 H9B . 107.5
N2 C10 C9 . 112.3(3)
N2 C10 H10A . 109.1
C9 C10 H10A . 109.1
N2 C10 H10B . 109.1
C9 C10 H10B . 109.1
H10A C10 H10B . 107.9
N2 C11 C12 . 113.2(3)
N2 C11 H11A . 108.9
C12 C11 H11A . 108.9
N2 C11 H11B . 108.9
C12 C11 H11B . 108.9
H11A C11 H11B . 107.8
C12 C12 C11 2_666 126.4(4)
C12 C12 H12 2_666 116.8
C11 C12 H12 . 116.8
C18 C13 C14 . 120.5(3)
C18 C13 S1 . 120.1(3)
C14 C13 S1 . 119.4(3)
C13 C14 C15 . 119.0(4)
C13 C14 H14 . 120.5
C15 C14 H14 . 120.5
C16 C15 C14 . 121.8(4)
C16 C15 H15 . 119.1
C14 C15 H15 . 119.1
C15 C16 C17 . 118.0(4)
C15 C16 C19 . 120.9(4)
C17 C16 C19 . 121.1(4)
C16 C17 C18 . 121.7(4)
C16 C17 H17 . 119.1
C18 C17 H17 . 119.1
C13 C18 C17 . 119.0(4)
C13 C18 H18 . 120.5
C17 C18 H18 . 120.5
C16 C19 H19A . 109.5
C16 C19 H19B . 109.5
H19A C19 H19B . 109.5
C16 C19 H19C . 109.5
H19A C19 H19C . 109.5
H19B C19 H19C . 109.5

loop_
_geom_bond_atom_site_label_1
_geom_bond_atom_site_label_2
_geom_bond_site_symmetry_2
_geom_bond_distance
Br1 C2 . 1.898(4)
N1 C5 . 1.367(5)
N1 C8 . 1.377(4)
N1 H1A . 0.8600
N2 C10 . 1.474(4)
N2 C11 . 1.476(4)
N2 S1 . 1.616(3)
O1 S1 . 1.431(3)
O2 S1 . 1.425(3)
S1 C13 . 1.762(3)
C1 C2 . 1.368(6)
C1 C6 . 1.398(5)
C1 H1 . 0.9300
C2 C3 . 1.397(6)
C3 C4 . 1.364(6)
C3 H3 . 0.9300
C4 C5 . 1.382(5)
C4 H4 . 0.9300
C5 C6 . 1.404(5)
C6 C7 . 1.435(5)
C7 C8 . 1.361(5)
C7 C9 . 1.497(5)
C8 H8 . 0.9300
C9 C10 . 1.500(5)
C9 H9A . 0.9700
C9 H9B . 0.9700
C10 H10A . 0.9700
C10 H10B . 0.9700
C11 C12 . 1.495(5)
C11 H11A . 0.9700
C11 H11B . 0.9700
C12 C12 2_666 1.309(7)
C12 H12 . 0.9300
C13 C18 . 1.368(5)
C13 C14 . 1.369(5)
C14 C15 . 1.379(6)
C14 H14 . 0.9300
C15 C16 . 1.358(6)
C15 H15 . 0.9300
C16 C17 . 1.370(7)
C16 C19 . 1.515(5)
C17 C18 . 1.375(6)
C17 H17 . 0.9300
C18 H18 . 0.9300
C19 H19A . 0.9600
C19 H19B . 0.9600
C19 H19C . 0.9600

loop_
_geom_hbond_atom_site_label_D
_geom_hbond_atom_site_label_H
_geom_hbond_atom_site_label_A
_geom_hbond_site_symmetry_A
_geom_hbond_distance_DH
_geom_hbond_distance_HA
_geom_hbond_distance_DA
_geom_hbond_angle_DHA
N1 H1A O1 2_756 0.86 2.05 2.865(4) 158

loop_
_geom_torsion_atom_site_label_1
_geom_torsion_atom_site_label_2
_geom_torsion_atom_site_label_3
_geom_torsion_atom_site_label_4
_geom_torsion_site_symmetry_4
_geom_torsion
C10 N2 S1 O2 . 168.7(2)
C11 N2 S1 O2 . -45.2(3)
C10 N2 S1 O1 . 39.7(3)
C11 N2 S1 O1 . -174.1(2)
C10 N2 S1 C13 . -75.3(3)
C11 N2 S1 C13 . 70.9(3)
C6 C1 C2 C3 . -1.3(6)
C6 C1 C2 Br1 . 178.3(2)
C1 C2 C3 C4 . 1.1(6)
Br1 C2 C3 C4 . -178.4(3)
C2 C3 C4 C5 . 0.3(6)
C8 N1 C5 C4 . 179.5(4)
C8 N1 C5 C6 . 0.5(4)
C3 C4 C5 N1 . 179.7(4)
C3 C4 C5 C6 . -1.4(6)
C2 C1 C6 C5 . 0.1(5)
C2 C1 C6 C7 . 179.9(4)
N1 C5 C6 C1 . -179.7(3)
C4 C5 C6 C1 . 1.2(5)
N1 C5 C6 C7 . 0.5(4)
C4 C5 C6 C7 . -178.6(3)
C1 C6 C7 C8 . 178.9(4)
C5 C6 C7 C8 . -1.3(4)
C1 C6 C7 C9 . -1.3(6)
C5 C6 C7 C9 . 178.4(3)
C6 C7 C8 N1 . 1.6(4)
C9 C7 C8 N1 . -178.1(3)
C5 N1 C8 C7 . -1.3(4)
C8 C7 C9 C10 . 13.0(5)
C6 C7 C9 C10 . -166.7(3)
C11 N2 C10 C9 . 69.3(3)
S1 N2 C10 C9 . -144.2(3)
C7 C9 C10 N2 . 68.5(4)
C10 N2 C11 C12 . -99.8(4)
S1 N2 C11 C12 . 112.9(3)
N2 C11 C12 C12 2_666 -14.2(7)
O2 S1 C13 C18 . -170.1(4)
O1 S1 C13 C18 . -39.7(4)
N2 S1 C13 C18 . 74.6(4)
O2 S1 C13 C14 . 11.4(4)
O1 S1 C13 C14 . 141.9(3)
N2 S1 C13 C14 . -103.8(3)
C18 C13 C14 C15 . -0.2(7)
S1 C13 C14 C15 . 178.2(4)
C13 C14 C15 C16 . -0.9(8)
C14 C15 C16 C17 . 0.8(8)
C14 C15 C16 C19 . -178.8(5)
C15 C16 C17 C18 . 0.5(9)
C19 C16 C17 C18 . -179.9(6)
C14 C13 C18 C17 . 1.5(7)
S1 C13 C18 C17 . -176.9(4)
C16 C17 C18 C13 . -1.7(9)
